data_4301098
loop_
_publ_author_name
'Sylvie Choua'
'Jean-Pierre Djukic'
'J\'er\^ome Dall\'ery'
'Andr\'e Bieber'
'Richard Welter'
'Jean-Paul Gisselbrecht'
'Philippe Turek'
'Louis Ricard'

_publ_contact_author_address
;Institut de Chimie de Strasbourg 
CNRS
Universite Louis Pasteur
4 rue Blaise Pascal 
67000 Strasbourg 
France
;
_publ_contact_author_email choua@chimie.u-strasbg.fr
_publ_contact_author_name 'Sylvie CHOUA'
_publ_section_title
;
Stable and Highly Persistent Quinoxaline-Centered Metalloorganic Radical
Anions: Preparation, Structural, Spectroscopic, and Computational
Investigations
;
_journal_name_full 'Inorganic Chemistry'
_journal_page_first 149
_journal_page_last 163
_journal_paper_doi 10.1021/ic801434h
_journal_volume 48
_journal_year 2009
_chemical_formula_moiety 'C56 H42 N2 O8 Re2'
_chemical_formula_sum 'C56 H42 N2 O8 Re2'
_chemical_formula_weight 1243.32
_chemical_name_systematic
; 
 ? 
;
_space_group_IT_number 14
_symmetry_cell_setting monoclinic
_symmetry_space_group_name_Hall '-P 2ybc'
_symmetry_space_group_name_H-M 'P 1 21/c 1'
_atom_sites_solution_hydrogens geom
_atom_sites_solution_primary direct
_atom_sites_solution_secondary difmap
_audit_creation_method SHELXL-97
_cell_angle_alpha 90.00
_cell_angle_beta 102.435(5)
_cell_angle_gamma 90.00
_cell_formula_units_Z 4
_cell_length_a 20.8750(11)
_cell_length_b 12.0170(9)
_cell_length_c 19.0610(12)
_cell_measurement_reflns_used 11282
_cell_measurement_temperature 173(2)
_cell_measurement_theta_max 27.878
_cell_measurement_theta_min 0.998
_cell_volume 4669.4(5)
_computing_cell_refinement 'Denzo (Nonius B.V., 1998)'
_computing_data_collection 'Collect (Nonius B.V., 1998)'
_computing_data_reduction 'Denzo (Nonius B.V., 1998)'
_computing_molecular_graphics 'PLATON 98 (Spek, 1998)'
_computing_publication_material 'SHELXL-97 (Sheldrick, 1997)'
_computing_structure_refinement 'SHELXL-97 (Sheldrick, 1997)'
_computing_structure_solution 'SHELXS-97 (Sheldrick, 1997)'
_diffrn_ambient_temperature 173(2)
_diffrn_measured_fraction_theta_full 0.999
_diffrn_measured_fraction_theta_max 0.999
_diffrn_measurement_device_type KappaCCD
_diffrn_measurement_method '\p scans'
_diffrn_radiation_monochromator graphite
_diffrn_radiation_source 'fine-focus sealed tube'
_diffrn_radiation_type MoK\a
_diffrn_radiation_wavelength 0.71073
_diffrn_reflns_av_R_equivalents 0.0654
_diffrn_reflns_av_sigmaI/netI 0.0855
_diffrn_reflns_limit_h_max 27
_diffrn_reflns_limit_h_min -27
_diffrn_reflns_limit_k_max 15
_diffrn_reflns_limit_k_min -14
_diffrn_reflns_limit_l_max 25
_diffrn_reflns_limit_l_min -24
_diffrn_reflns_number 19771
_diffrn_reflns_theta_full 27.86
_diffrn_reflns_theta_max 27.86
_diffrn_reflns_theta_min 1.97
_exptl_absorpt_coefficient_mu 5.240
_exptl_absorpt_correction_type none
_exptl_crystal_colour orange
_exptl_crystal_density_diffrn 1.769
_exptl_crystal_density_method 'not measured'
_exptl_crystal_description prism
_exptl_crystal_F_000 2424
_exptl_crystal_size_max 0.10
_exptl_crystal_size_mid 0.10
_exptl_crystal_size_min 0.08
_refine_diff_density_max 0.988
_refine_diff_density_min -1.337
_refine_diff_density_rms 0.198
_refine_ls_extinction_method none
_refine_ls_goodness_of_fit_ref 0.983
_refine_ls_hydrogen_treatment constr
_refine_ls_matrix_type full
_refine_ls_number_parameters 613
_refine_ls_number_reflns 11118
_refine_ls_number_restraints 0
_refine_ls_restrained_S_all 0.983
_refine_ls_R_factor_all 0.1293
_refine_ls_R_factor_gt 0.0579
_refine_ls_shift/su_max 0.003
_refine_ls_shift/su_mean 0.000
_refine_ls_structure_factor_coef Fsqd
_refine_ls_weighting_details 'calc w=1/[\s^2^(Fo^2^)+(0.0296P)^2^+0.0000P] where P=(Fo^2^+2Fc^2^)/3'
_refine_ls_weighting_scheme calc
_refine_ls_wR_factor_gt 0.0829
_refine_ls_wR_factor_ref 0.0979
_reflns_number_gt 6628
_reflns_number_total 11118
_reflns_threshold_expression >2sigma(I)
_cod_data_source_file ic801434h_si_001_4.cif
_cod_data_source_block 3c
_cod_original_sg_symbol_H-M 'P 21/c'
_cod_database_code 4301098

loop_
_symmetry_equiv_pos_as_xyz
'x, y, z'
'-x, y+1/2, -z+1/2'
'-x, -y, -z'
'x, -y-1/2, z-1/2'

loop_
_atom_site_label
_atom_site_type_symbol
_atom_site_fract_x
_atom_site_fract_y
_atom_site_fract_z
_atom_site_U_iso_or_equiv
_atom_site_adp_type
_atom_site_occupancy
_atom_site_symmetry_multiplicity
_atom_site_calc_flag
_atom_site_refinement_flags
_atom_site_disorder_assembly
_atom_site_disorder_group
Re1 Re 0.368174(13) 0.27019(3) 0.277620(16) 0.02402(9) Uani 1 1 d . . .
Re2 Re 0.197216(12) 0.62280(3) 0.014556(17) 0.02635(9) Uani 1 1 d . . .
O1 O 0.1720(3) 0.7402(5) -0.1321(3) 0.0481(16) Uani 1 1 d . . .
O2 O 0.0554(2) 0.6758(5) 0.0190(3) 0.0451(15) Uani 1 1 d . . .
O3 O 0.2467(2) 0.8508(5) 0.0806(3) 0.0531(17) Uani 1 1 d . . .
O4 O 0.2833(3) 0.0623(5) 0.2270(3) 0.0495(16) Uani 1 1 d . . .
O5 O 0.4781(2) 0.1090(5) 0.3471(3) 0.0442(15) Uani 1 1 d . . .
O6 O 0.3329(2) 0.2671(5) 0.4248(3) 0.0435(15) Uani 1 1 d . . .
O7 O -0.0862(3) 0.4006(6) 0.3593(3) 0.069(2) Uani 1 1 d . . .
O8 O 0.0438(3) 0.4934(6) 0.3950(3) 0.0590(17) Uani 1 1 d . . .
N1 N 0.2966(2) 0.3859(5) 0.2171(3) 0.0255(14) Uani 1 1 d . . .
N2 N 0.2292(2) 0.5289(5) 0.1135(3) 0.0246(14) Uani 1 1 d . . .
C1 C 0.2075(3) 0.5129(6) 0.1753(4) 0.0230(17) Uani 1 1 d . . .
C2 C 0.1534(3) 0.5742(7) 0.1890(4) 0.036(2) Uani 1 1 d . . .
H2 H 0.1313 0.6272 0.1553 0.043 Uiso 1 1 calc . . .
C3 C 0.1335(3) 0.5550(8) 0.2528(4) 0.041(2) Uani 1 1 d . . .
H3 H 0.0979 0.5966 0.2630 0.049 Uiso 1 1 calc . . .
C4 C 0.1644(4) 0.4761(8) 0.3026(4) 0.043(2) Uani 1 1 d . . .
H4 H 0.1491 0.4634 0.3454 0.051 Uiso 1 1 calc . . .
C5 C 0.2166(3) 0.4176(7) 0.2899(4) 0.0311(19) Uani 1 1 d . . .
H5 H 0.2371 0.3636 0.3237 0.037 Uiso 1 1 calc . . .
C6 C 0.2402(3) 0.4360(6) 0.2277(4) 0.0242(17) Uani 1 1 d . . .
C7 C 0.3191(3) 0.4092(6) 0.1595(4) 0.0239(17) Uani 1 1 d . . .
C8 C 0.2832(3) 0.4775(6) 0.1046(4) 0.0225(17) Uani 1 1 d . . .
C9 C 0.2988(3) 0.5034(6) 0.0331(4) 0.0241(17) Uani 1 1 d . . .
C10 C 0.3640(3) 0.5424(7) 0.0323(4) 0.032(2) Uani 1 1 d . . .
H10 H 0.3942 0.5570 0.0762 0.038 Uiso 1 1 calc . . .
C11 C 0.3820(3) 0.5581(6) -0.0315(4) 0.0297(19) Uani 1 1 d . . .
H11 H 0.4254 0.5816 -0.0317 0.036 Uiso 1 1 calc . . .
C12 C 0.3374(3) 0.5403(6) -0.0967(4) 0.0315(19) Uani 1 1 d . . .
H12 H 0.3499 0.5540 -0.1410 0.038 Uiso 1 1 calc . . .
C13 C 0.2745(3) 0.5020(6) -0.0958(4) 0.0273(18) Uani 1 1 d . . .
H13 H 0.2447 0.4904 -0.1404 0.033 Uiso 1 1 calc . . .
C14 C 0.2533(3) 0.4798(6) -0.0323(4) 0.0244(17) Uani 1 1 d . . .
C15 C 0.1837(3) 0.4482(6) -0.0330(4) 0.0224(17) Uani 1 1 d . . .
C16 C 0.1389(3) 0.4298(6) -0.1054(4) 0.0284(18) Uani 1 1 d . . .
C17 C 0.1518(3) 0.3461(7) -0.1503(4) 0.035(2) Uani 1 1 d . . .
H17 H 0.1906 0.3031 -0.1358 0.042 Uiso 1 1 calc . . .
C18 C 0.1102(4) 0.3229(7) -0.2156(4) 0.038(2) Uani 1 1 d . . .
H18 H 0.1207 0.2647 -0.2449 0.046 Uiso 1 1 calc . . .
C19 C 0.0536(3) 0.3839(7) -0.2383(4) 0.040(2) Uani 1 1 d . . .
H19 H 0.0257 0.3702 -0.2839 0.048 Uiso 1 1 calc . . .
C20 C 0.0384(3) 0.4643(7) -0.1940(4) 0.041(2) Uani 1 1 d . . .
H20 H -0.0014 0.5047 -0.2083 0.049 Uiso 1 1 calc . . .
C21 C 0.0800(3) 0.4886(6) -0.1283(4) 0.035(2) Uani 1 1 d . . .
H21 H 0.0684 0.5455 -0.0987 0.042 Uiso 1 1 calc . . .
C22 C 0.1704(3) 0.3560(6) 0.0160(4) 0.0243(18) Uani 1 1 d . . .
C23 C 0.1145(3) 0.3570(6) 0.0451(4) 0.0281(18) Uani 1 1 d . . .
H23 H 0.0859 0.4194 0.0372 0.034 Uiso 1 1 calc . . .
C24 C 0.1003(4) 0.2677(8) 0.0854(4) 0.041(2) Uani 1 1 d . . .
H24 H 0.0617 0.2696 0.1042 0.049 Uiso 1 1 calc . . .
C25 C 0.1406(4) 0.1776(7) 0.0985(4) 0.042(2) Uani 1 1 d . . .
H25 H 0.1304 0.1179 0.1268 0.051 Uiso 1 1 calc . . .
C26 C 0.1968(4) 0.1731(7) 0.0703(4) 0.040(2) Uani 1 1 d . . .
H26 H 0.2249 0.1101 0.0788 0.048 Uiso 1 1 calc . . .
C27 C 0.2111(3) 0.2616(6) 0.0297(4) 0.0319(19) Uani 1 1 d . . .
H27 H 0.2495 0.2585 0.0105 0.038 Uiso 1 1 calc . . .
C28 C 0.3837(3) 0.3574(6) 0.1603(4) 0.0226(17) Uani 1 1 d . . .
C29 C 0.3931(3) 0.3023(6) 0.0976(4) 0.0284(18) Uani 1 1 d . . .
H29 H 0.3569 0.2926 0.0582 0.034 Uiso 1 1 calc . . .
C30 C 0.4540(3) 0.2626(7) 0.0927(4) 0.035(2) Uani 1 1 d . . .
H30 H 0.4600 0.2261 0.0504 0.042 Uiso 1 1 calc . . .
C31 C 0.5068(3) 0.2769(6) 0.1513(4) 0.0315(19) Uani 1 1 d . . .
H31 H 0.5490 0.2504 0.1483 0.038 Uiso 1 1 calc . . .
C32 C 0.4988(3) 0.3277(6) 0.2120(4) 0.0249(17) Uani 1 1 d . . .
H32 H 0.5356 0.3319 0.2511 0.030 Uiso 1 1 calc . . .
C33 C 0.4381(3) 0.3757(5) 0.2213(4) 0.0198(16) Uani 1 1 d . . .
C34 C 0.4309(3) 0.4252(6) 0.2887(4) 0.0217(16) Uani 1 1 d . . .
C35 C 0.4930(3) 0.4323(6) 0.3483(3) 0.0185(16) Uani 1 1 d . . .
C36 C 0.5451(3) 0.4976(6) 0.3377(4) 0.0312(19) Uani 1 1 d . . .
H36 H 0.5405 0.5389 0.2944 0.037 Uiso 1 1 calc . . .
C37 C 0.6039(3) 0.5042(7) 0.3888(5) 0.043(2) Uani 1 1 d . . .
H37 H 0.6395 0.5460 0.3787 0.051 Uiso 1 1 calc . . .
C38 C 0.6105(3) 0.4503(7) 0.4537(4) 0.039(2) Uani 1 1 d . . .
H38 H 0.6501 0.4559 0.4892 0.047 Uiso 1 1 calc . . .
C39 C 0.5588(4) 0.3883(8) 0.4664(4) 0.049(3) Uani 1 1 d . . .
H39 H 0.5623 0.3515 0.5111 0.059 Uiso 1 1 calc . . .
C40 C 0.5009(3) 0.3794(7) 0.4132(4) 0.038(2) Uani 1 1 d . . .
H40 H 0.4660 0.3351 0.4226 0.046 Uiso 1 1 calc . . .
C41 C 0.3925(3) 0.5323(6) 0.2872(4) 0.0236(17) Uani 1 1 d . . .
C42 C 0.3859(3) 0.6091(6) 0.2302(4) 0.0281(18) Uani 1 1 d . . .
H42 H 0.4083 0.5962 0.1926 0.034 Uiso 1 1 calc . . .
C43 C 0.3471(4) 0.7037(7) 0.2283(5) 0.042(2) Uani 1 1 d . . .
H43 H 0.3426 0.7540 0.1892 0.050 Uiso 1 1 calc . . .
C44 C 0.3148(3) 0.7246(8) 0.2832(5) 0.047(2) Uani 1 1 d . . .
H44 H 0.2870 0.7877 0.2810 0.056 Uiso 1 1 calc . . .
C45 C 0.3234(3) 0.6539(7) 0.3408(5) 0.042(2) Uani 1 1 d . . .
H45 H 0.3031 0.6705 0.3796 0.050 Uiso 1 1 calc . . .
C46 C 0.3613(3) 0.5577(7) 0.3434(4) 0.033(2) Uani 1 1 d . . .
H46 H 0.3660 0.5092 0.3835 0.040 Uiso 1 1 calc . . .
C47 C 0.1814(3) 0.6947(7) -0.0770(5) 0.035(2) Uani 1 1 d . . .
C48 C 0.1098(3) 0.6565(6) 0.0203(4) 0.034(2) Uani 1 1 d . . .
C49 C 0.2293(3) 0.7629(7) 0.0579(4) 0.032(2) Uani 1 1 d . . .
C50 C 0.3146(3) 0.1397(7) 0.2448(4) 0.033(2) Uani 1 1 d . . .
C51 C 0.4375(3) 0.1715(7) 0.3211(4) 0.0291(18) Uani 1 1 d . . .
C52 C 0.3452(3) 0.2675(6) 0.3680(5) 0.0289(18) Uani 1 1 d . . .
C53 C -0.0284(4) 0.3452(8) 0.3501(5) 0.052(2) Uani 1 1 d . . .
H53A H -0.0195 0.3640 0.3026 0.062 Uiso 1 1 calc . . .
H53B H -0.0345 0.2636 0.3521 0.062 Uiso 1 1 calc . . .
C54 C 0.0273(4) 0.3800(8) 0.4075(5) 0.049(2) Uani 1 1 d . . .
H54A H 0.0153 0.3738 0.4548 0.058 Uiso 1 1 calc . . .
H54B H 0.0655 0.3312 0.4077 0.058 Uiso 1 1 calc . . .
C55 C -0.1397(4) 0.3856(8) 0.3015(6) 0.062(3) Uani 1 1 d . . .
H55A H -0.1264 0.4032 0.2565 0.094 Uiso 1 1 calc . . .
H55B H -0.1756 0.4351 0.3072 0.094 Uiso 1 1 calc . . .
H55C H -0.1545 0.3081 0.3004 0.094 Uiso 1 1 calc . . .
C56 C 0.0849(6) 0.5427(9) 0.4536(6) 0.080(3) Uani 1 1 d . . .
H56A H 0.0640 0.5412 0.4949 0.121 Uiso 1 1 calc . . .
H56B H 0.0934 0.6200 0.4419 0.121 Uiso 1 1 calc . . .
H56C H 0.1265 0.5018 0.4653 0.121 Uiso 1 1 calc . . .

loop_
_atom_site_aniso_label
_atom_site_aniso_U_11
_atom_site_aniso_U_22
_atom_site_aniso_U_33
_atom_site_aniso_U_23
_atom_site_aniso_U_13
_atom_site_aniso_U_12
Re1 0.02567(15) 0.02682(18) 0.01900(17) 0.00056(15) 0.00355(12) -0.00242(13)
Re2 0.02244(15) 0.02736(18) 0.02757(19) -0.00057(15) 0.00168(12) 0.00300(12)
O1 0.053(3) 0.048(4) 0.040(4) 0.013(3) 0.003(3) 0.000(3)
O2 0.024(3) 0.057(4) 0.052(4) -0.009(3) 0.005(3) 0.005(3)
O3 0.046(3) 0.037(4) 0.072(5) -0.015(3) 0.004(3) -0.008(3)
O4 0.063(4) 0.048(4) 0.035(4) -0.007(3) 0.004(3) -0.016(3)
O5 0.051(3) 0.042(4) 0.037(4) 0.015(3) 0.004(3) 0.013(3)
O6 0.049(3) 0.059(4) 0.025(3) 0.005(3) 0.015(3) -0.003(3)
O7 0.054(4) 0.105(6) 0.049(5) -0.015(4) 0.011(3) 0.022(4)
O8 0.066(4) 0.059(5) 0.050(4) 0.011(4) 0.010(3) -0.007(3)
N1 0.020(3) 0.031(4) 0.026(4) -0.004(3) 0.006(3) -0.010(3)
N2 0.023(3) 0.023(4) 0.024(4) -0.003(3) -0.003(3) -0.002(3)
C1 0.023(3) 0.028(4) 0.015(4) -0.013(4) 0.000(3) -0.004(3)
C2 0.023(4) 0.045(5) 0.031(5) -0.013(4) -0.011(3) 0.009(3)
C3 0.026(4) 0.068(7) 0.028(5) -0.012(5) 0.004(4) -0.005(4)
C4 0.037(4) 0.060(6) 0.031(5) -0.010(5) 0.008(4) -0.012(4)
C5 0.027(4) 0.042(5) 0.026(5) -0.007(4) 0.011(3) -0.002(3)
C6 0.025(4) 0.024(4) 0.023(5) -0.009(4) 0.004(3) -0.008(3)
C7 0.028(4) 0.027(5) 0.017(4) -0.009(4) 0.006(3) -0.005(3)
C8 0.022(3) 0.028(4) 0.016(4) 0.000(3) 0.000(3) -0.006(3)
C9 0.019(3) 0.027(4) 0.025(5) 0.001(4) 0.003(3) 0.002(3)
C10 0.022(4) 0.047(6) 0.028(5) 0.000(4) 0.008(3) -0.003(3)
C11 0.023(4) 0.032(5) 0.035(5) 0.003(4) 0.008(3) 0.001(3)
C12 0.042(4) 0.032(5) 0.022(5) 0.007(4) 0.010(4) 0.005(4)
C13 0.032(4) 0.028(5) 0.020(4) 0.005(4) 0.001(3) 0.005(3)
C14 0.026(4) 0.028(5) 0.019(4) -0.002(4) 0.004(3) 0.007(3)
C15 0.022(3) 0.027(4) 0.017(4) 0.004(3) 0.001(3) -0.005(3)
C16 0.028(4) 0.034(5) 0.022(5) 0.005(4) 0.002(3) 0.003(3)
C17 0.036(4) 0.034(5) 0.030(5) 0.007(4) -0.001(4) 0.007(4)
C18 0.045(5) 0.040(5) 0.028(5) -0.005(4) 0.002(4) 0.004(4)
C19 0.040(4) 0.054(6) 0.018(5) -0.002(4) -0.013(3) -0.008(4)
C20 0.028(4) 0.046(6) 0.041(6) 0.000(5) -0.008(4) -0.002(4)
C21 0.029(4) 0.037(5) 0.035(5) 0.002(4) 0.001(3) 0.001(3)
C22 0.016(3) 0.038(5) 0.017(4) -0.009(4) 0.000(3) -0.005(3)
C23 0.034(4) 0.027(5) 0.023(5) -0.008(4) 0.005(3) 0.000(3)
C24 0.042(5) 0.055(6) 0.023(5) 0.006(5) 0.004(4) -0.002(4)
C25 0.065(6) 0.030(5) 0.030(5) 0.016(4) 0.004(4) -0.009(4)
C26 0.044(5) 0.033(5) 0.039(6) 0.016(5) 0.001(4) 0.003(4)
C27 0.024(4) 0.033(5) 0.036(5) -0.002(4) 0.000(3) -0.003(3)
C28 0.019(3) 0.025(4) 0.023(4) 0.009(3) 0.005(3) 0.005(3)
C29 0.035(4) 0.036(5) 0.012(4) 0.001(4) -0.001(3) 0.011(3)
C30 0.037(4) 0.047(6) 0.023(5) 0.003(4) 0.011(3) 0.008(4)
C31 0.030(4) 0.034(5) 0.032(5) 0.004(4) 0.009(3) 0.007(3)
C32 0.023(4) 0.033(5) 0.015(4) 0.001(4) -0.006(3) 0.003(3)
C33 0.024(3) 0.017(4) 0.020(4) 0.000(3) 0.006(3) 0.003(3)
C34 0.026(3) 0.022(4) 0.016(4) -0.001(3) 0.001(3) 0.004(3)
C35 0.019(3) 0.028(4) 0.008(4) -0.004(3) 0.002(3) 0.006(3)
C36 0.031(4) 0.035(5) 0.023(5) 0.003(4) -0.005(3) -0.007(3)
C37 0.036(4) 0.051(6) 0.037(6) 0.002(5) -0.002(4) -0.005(4)
C38 0.026(4) 0.057(6) 0.029(5) -0.008(5) -0.005(3) -0.007(4)
C39 0.042(5) 0.079(7) 0.021(5) 0.011(5) -0.006(4) -0.008(5)
C40 0.034(4) 0.050(6) 0.031(5) -0.002(4) 0.009(4) -0.017(4)
C41 0.018(3) 0.035(5) 0.017(4) -0.006(4) 0.002(3) -0.007(3)
C42 0.026(4) 0.030(5) 0.026(5) -0.011(4) 0.001(3) -0.006(3)
C43 0.035(4) 0.038(6) 0.043(6) -0.004(4) -0.012(4) 0.000(4)
C44 0.020(4) 0.048(6) 0.065(7) -0.018(5) -0.008(4) 0.005(4)
C45 0.032(4) 0.047(6) 0.045(6) -0.035(5) 0.008(4) -0.009(4)
C46 0.031(4) 0.036(5) 0.032(5) -0.014(4) 0.008(3) 0.000(3)
C47 0.024(4) 0.031(5) 0.048(6) 0.004(5) 0.004(4) 0.008(3)
C48 0.025(4) 0.038(5) 0.042(5) -0.004(4) 0.011(3) 0.002(3)
C49 0.026(4) 0.031(5) 0.037(5) 0.004(4) 0.002(3) -0.006(3)
C50 0.034(4) 0.047(6) 0.018(4) -0.006(4) 0.006(3) -0.003(4)
C51 0.036(4) 0.031(5) 0.019(4) -0.001(4) 0.002(3) -0.001(4)
C52 0.027(4) 0.019(4) 0.037(5) 0.001(4) 0.001(4) -0.004(3)
C53 0.058(5) 0.045(6) 0.053(7) 0.006(5) 0.014(5) 0.005(4)
C54 0.052(5) 0.048(6) 0.051(6) 0.014(5) 0.021(5) 0.003(4)
C55 0.063(6) 0.049(7) 0.073(8) 0.001(5) 0.009(5) -0.008(5)
C56 0.120(9) 0.058(8) 0.070(9) -0.006(6) 0.035(7) 0.001(7)

loop_
_atom_type_symbol
_atom_type_description
_atom_type_scat_dispersion_real
_atom_type_scat_dispersion_imag
_atom_type_scat_source
C C 0.0033 0.0016 'International Tables Vol C Tables 4.2.6.8 and 6.1.1.4'
H H 0.0000 0.0000 'International Tables Vol C Tables 4.2.6.8 and 6.1.1.4'
N N 0.0061 0.0033 'International Tables Vol C Tables 4.2.6.8 and 6.1.1.4'
O O 0.0106 0.0060 'International Tables Vol C Tables 4.2.6.8 and 6.1.1.4'
Re Re -1.0185 7.2310 'International Tables Vol C Tables 4.2.6.8 and 6.1.1.4'

loop_
_geom_angle_atom_site_label_1
_geom_angle_atom_site_label_2
_geom_angle_atom_site_label_3
_geom_angle
_geom_angle_site_symmetry_1
_geom_angle_site_symmetry_3
_geom_angle_publ_flag
C52 Re1 C51 84.9(3) . . ?
C52 Re1 C50 92.2(3) . . ?
C51 Re1 C50 88.2(3) . . ?
C52 Re1 N1 102.4(3) . . ?
C51 Re1 N1 172.4(3) . . ?
C50 Re1 N1 93.6(3) . . ?
C52 Re1 C34 100.7(3) . . ?
C51 Re1 C34 95.8(3) . . ?
C50 Re1 C34 166.8(3) . . ?
N1 Re1 C34 80.9(2) . . ?
C52 Re1 C33 136.8(3) . . ?
C51 Re1 C33 92.6(3) . . ?
C50 Re1 C33 130.9(3) . . ?
N1 Re1 C33 80.6(2) . . ?
C34 Re1 C33 36.6(2) . . ?
C52 Re1 C28 155.9(3) . . ?
C51 Re1 C28 114.0(3) . . ?
C50 Re1 C28 102.8(3) . . ?
N1 Re1 C28 58.4(2) . . ?
C34 Re1 C28 64.1(2) . . ?
C33 Re1 C28 34.2(2) . . ?
C48 Re2 C47 88.7(3) . . ?
C48 Re2 C49 92.2(3) . . ?
C47 Re2 C49 88.4(3) . . ?
C48 Re2 N2 100.4(3) . . ?
C47 Re2 N2 170.5(3) . . ?
C49 Re2 N2 93.9(3) . . ?
C48 Re2 C15 100.4(3) . . ?
C47 Re2 C15 94.1(3) . . ?
C49 Re2 C15 167.2(2) . . ?
N2 Re2 C15 81.7(2) . . ?
C48 Re2 C14 137.7(3) . . ?
C47 Re2 C14 89.2(3) . . ?
C49 Re2 C14 130.0(3) . . ?
N2 Re2 C14 82.3(2) . . ?
C15 Re2 C14 37.7(2) . . ?
C48 Re2 C9 154.8(3) . . ?
C47 Re2 C9 111.1(3) . . ?
C49 Re2 C9 103.5(3) . . ?
N2 Re2 C9 59.4(2) . . ?
C15 Re2 C9 63.9(2) . . ?
C14 Re2 C9 33.7(2) . . ?
C55 O7 C53 113.3(7) . . ?
C56 O8 C54 113.6(7) . . ?
C7 N1 C6 120.1(6) . . ?
C7 N1 Re1 104.5(4) . . ?
C6 N1 Re1 135.4(5) . . ?
C8 N2 C1 119.6(6) . . ?
C8 N2 Re2 103.9(4) . . ?
C1 N2 Re2 136.5(4) . . ?
N2 C1 C2 120.8(7) . . ?
N2 C1 C6 120.0(6) . . ?
C2 C1 C6 119.2(7) . . ?
C3 C2 C1 118.4(7) . . ?
C3 C2 H2 120.8 . . ?
C1 C2 H2 120.8 . . ?
C2 C3 C4 121.9(7) . . ?
C2 C3 H3 119.1 . . ?
C4 C3 H3 119.1 . . ?
C5 C4 C3 119.9(7) . . ?
C5 C4 H4 120.0 . . ?
C3 C4 H4 120.0 . . ?
C4 C5 C6 120.9(7) . . ?
C4 C5 H5 119.6 . . ?
C6 C5 H5 119.6 . . ?
N1 C6 C5 121.7(7) . . ?
N1 C6 C1 118.5(6) . . ?
C5 C6 C1 119.7(6) . . ?
N1 C7 C8 121.0(6) . . ?
N1 C7 C28 113.0(6) . . ?
C8 C7 C28 126.0(6) . . ?
N2 C8 C7 120.4(6) . . ?
N2 C8 C9 112.1(6) . . ?
C7 C8 C9 127.5(6) . . ?
C14 C9 C10 120.7(6) . . ?
C14 C9 C8 121.3(5) . . ?
C10 C9 C8 117.8(6) . . ?
C14 C9 Re2 66.9(3) . . ?
C10 C9 Re2 125.5(5) . . ?
C8 C9 Re2 84.5(4) . . ?
C11 C10 C9 119.8(6) . . ?
C11 C10 H10 120.1 . . ?
C9 C10 H10 120.1 . . ?
C10 C11 C12 120.9(6) . . ?
C10 C11 H11 119.5 . . ?
C12 C11 H11 119.5 . . ?
C13 C12 C11 119.1(7) . . ?
C13 C12 H12 120.4 . . ?
C11 C12 H12 120.4 . . ?
C12 C13 C14 123.2(6) . . ?
C12 C13 H13 118.4 . . ?
C14 C13 H13 118.4 . . ?
C13 C14 C9 116.2(6) . . ?
C13 C14 C15 121.8(6) . . ?
C9 C14 C15 121.5(6) . . ?
C13 C14 Re2 117.6(5) . . ?
C9 C14 Re2 79.4(4) . . ?
C15 C14 Re2 68.3(4) . . ?
C14 C15 C16 117.0(6) . . ?
C14 C15 C22 119.1(5) . . ?
C16 C15 C22 107.4(5) . . ?
C14 C15 Re2 74.1(4) . . ?
C16 C15 Re2 119.9(5) . . ?
C22 C15 Re2 116.9(5) . . ?
C17 C16 C21 116.6(6) . . ?
C17 C16 C15 120.5(6) . . ?
C21 C16 C15 122.6(7) . . ?
C16 C17 C18 122.3(7) . . ?
C16 C17 H17 118.9 . . ?
C18 C17 H17 118.9 . . ?
C19 C18 C17 120.3(7) . . ?
C19 C18 H18 119.8 . . ?
C17 C18 H18 119.8 . . ?
C20 C19 C18 118.6(7) . . ?
C20 C19 H19 120.7 . . ?
C18 C19 H19 120.7 . . ?
C19 C20 C21 121.5(7) . . ?
C19 C20 H20 119.2 . . ?
C21 C20 H20 119.2 . . ?
C20 C21 C16 120.5(7) . . ?
C20 C21 H21 119.7 . . ?
C16 C21 H21 119.7 . . ?
C23 C22 C27 117.2(7) . . ?
C23 C22 C15 121.3(6) . . ?
C27 C22 C15 121.4(6) . . ?
C24 C23 C22 120.7(7) . . ?
C24 C23 H23 119.7 . . ?
C22 C23 H23 119.7 . . ?
C25 C24 C23 121.3(7) . . ?
C25 C24 H24 119.4 . . ?
C23 C24 H24 119.4 . . ?
C24 C25 C26 119.9(8) . . ?
C24 C25 H25 120.0 . . ?
C26 C25 H25 120.0 . . ?
C27 C26 C25 119.1(7) . . ?
C27 C26 H26 120.4 . . ?
C25 C26 H26 120.4 . . ?
C26 C27 C22 121.8(7) . . ?
C26 C27 H27 119.1 . . ?
C22 C27 H27 119.1 . . ?
C29 C28 C33 121.3(5) . . ?
C29 C28 C7 118.6(6) . . ?
C33 C28 C7 119.7(6) . . ?
C29 C28 Re1 127.9(5) . . ?
C33 C28 Re1 65.6(4) . . ?
C7 C28 Re1 83.9(4) . . ?
C30 C29 C28 121.0(6) . . ?
C30 C29 H29 119.5 . . ?
C28 C29 H29 119.5 . . ?
C29 C30 C31 118.9(7) . . ?
C29 C30 H30 120.6 . . ?
C31 C30 H30 120.6 . . ?
C32 C31 C30 121.1(6) . . ?
C32 C31 H31 119.5 . . ?
C30 C31 H31 119.5 . . ?
C31 C32 C33 124.3(6) . . ?
C31 C32 H32 117.9 . . ?
C33 C32 H32 117.9 . . ?
C32 C33 C34 122.3(6) . . ?
C32 C33 C28 113.4(6) . . ?
C34 C33 C28 123.8(5) . . ?
C32 C33 Re1 119.2(5) . . ?
C34 C33 Re1 68.0(4) . . ?
C28 C33 Re1 80.2(4) . . ?
C33 C34 C41 119.1(6) . . ?
C33 C34 C35 116.5(5) . . ?
C41 C34 C35 109.1(5) . . ?
C33 C34 Re1 75.4(4) . . ?
C41 C34 Re1 113.9(4) . . ?
C35 C34 Re1 119.8(5) . . ?
C40 C35 C36 116.5(6) . . ?
C40 C35 C34 124.3(6) . . ?
C36 C35 C34 119.2(6) . . ?
C35 C36 C37 121.9(7) . . ?
C35 C36 H36 119.0 . . ?
C37 C36 H36 119.0 . . ?
C38 C37 C36 120.3(7) . . ?
C38 C37 H37 119.9 . . ?
C36 C37 H37 119.9 . . ?
C39 C38 C37 118.8(6) . . ?
C39 C38 H38 120.6 . . ?
C37 C38 H38 120.6 . . ?
C38 C39 C40 120.0(7) . . ?
C38 C39 H39 120.0 . . ?
C40 C39 H39 120.0 . . ?
C35 C40 C39 122.4(7) . . ?
C35 C40 H40 118.8 . . ?
C39 C40 H40 118.8 . . ?
C46 C41 C42 117.5(7) . . ?
C46 C41 C34 120.1(7) . . ?
C42 C41 C34 122.4(6) . . ?
C43 C42 C41 121.0(7) . . ?
C43 C42 H42 119.5 . . ?
C41 C42 H42 119.5 . . ?
C44 C43 C42 120.3(8) . . ?
C44 C43 H43 119.8 . . ?
C42 C43 H43 119.8 . . ?
C45 C44 C43 119.5(8) . . ?
C45 C44 H44 120.3 . . ?
C43 C44 H44 120.3 . . ?
C44 C45 C46 121.2(8) . . ?
C44 C45 H45 119.4 . . ?
C46 C45 H45 119.4 . . ?
C45 C46 C41 120.4(8) . . ?
C45 C46 H46 119.8 . . ?
C41 C46 H46 119.8 . . ?
O1 C47 Re2 178.8(8) . . ?
O2 C48 Re2 175.6(7) . . ?
O3 C49 Re2 176.0(7) . . ?
O4 C50 Re1 178.6(7) . . ?
O5 C51 Re1 177.9(7) . . ?
O6 C52 Re1 177.9(6) . . ?
O7 C53 C54 109.2(7) . . ?
O7 C53 H53A 109.8 . . ?
C54 C53 H53A 109.8 . . ?
O7 C53 H53B 109.8 . . ?
C54 C53 H53B 109.8 . . ?
H53A C53 H53B 108.3 . . ?
O8 C54 C53 109.0(7) . . ?
O8 C54 H54A 109.9 . . ?
C53 C54 H54A 109.9 . . ?
O8 C54 H54B 109.9 . . ?
C53 C54 H54B 109.9 . . ?
H54A C54 H54B 108.3 . . ?
O7 C55 H55A 109.5 . . ?
O7 C55 H55B 109.5 . . ?
H55A C55 H55B 109.5 . . ?
O7 C55 H55C 109.5 . . ?
H55A C55 H55C 109.5 . . ?
H55B C55 H55C 109.5 . . ?
O8 C56 H56A 109.5 . . ?
O8 C56 H56B 109.5 . . ?
H56A C56 H56B 109.5 . . ?
O8 C56 H56C 109.5 . . ?
H56A C56 H56C 109.5 . . ?
H56B C56 H56C 109.5 . . ?

loop_
_geom_bond_atom_site_label_1
_geom_bond_atom_site_label_2
_geom_bond_distance
_geom_bond_site_symmetry_2
_geom_bond_publ_flag
Re1 C52 1.884(9) . ?
Re1 C51 1.916(8) . ?
Re1 C50 1.949(8) . ?
Re1 N1 2.181(6) . ?
Re1 C34 2.260(7) . ?
Re1 C33 2.360(6) . ?
Re1 C28 2.553(7) . ?
Re2 C48 1.894(7) . ?
Re2 C47 1.911(9) . ?
Re2 C49 1.931(8) . ?
Re2 N2 2.176(6) . ?
Re2 C15 2.279(7) . ?
Re2 C14 2.359(7) . ?
Re2 C9 2.521(6) . ?
O1 C47 1.163(9) . ?
O2 C48 1.156(7) . ?
O3 C49 1.169(8) . ?
O4 C50 1.146(8) . ?
O5 C51 1.161(8) . ?
O6 C52 1.166(9) . ?
O7 C55 1.401(10) . ?
O7 C53 1.421(9) . ?
O8 C56 1.387(12) . ?
O8 C54 1.437(10) . ?
N1 C7 1.313(8) . ?
N1 C6 1.375(8) . ?
N2 C8 1.327(8) . ?
N2 C1 1.362(8) . ?
C1 C2 1.420(9) . ?
C1 C6 1.423(9) . ?
C2 C3 1.387(11) . ?
C2 H2 0.9500 . ?
C3 C4 1.397(11) . ?
C3 H3 0.9500 . ?
C4 C5 1.361(10) . ?
C4 H4 0.9500 . ?
C5 C6 1.396(10) . ?
C5 H5 0.9500 . ?
C7 C8 1.412(9) . ?
C7 C28 1.483(9) . ?
C8 C9 1.501(9) . ?
C9 C14 1.423(9) . ?
C9 C10 1.442(9) . ?
C10 C11 1.362(10) . ?
C10 H10 0.9500 . ?
C11 C12 1.400(9) . ?
C11 H11 0.9500 . ?
C12 C13 1.395(9) . ?
C12 H12 0.9500 . ?
C13 C14 1.403(9) . ?
C13 H13 0.9500 . ?
C14 C15 1.499(8) . ?
C15 C16 1.508(9) . ?
C15 C22 1.512(9) . ?
C16 C17 1.384(10) . ?
C16 C21 1.404(9) . ?
C17 C18 1.385(10) . ?
C17 H17 0.9500 . ?
C18 C19 1.379(10) . ?
C18 H18 0.9500 . ?
C19 C20 1.365(11) . ?
C19 H19 0.9500 . ?
C20 C21 1.392(10) . ?
C20 H20 0.9500 . ?
C21 H21 0.9500 . ?
C22 C23 1.395(9) . ?
C22 C27 1.408(10) . ?
C23 C24 1.388(10) . ?
C23 H23 0.9500 . ?
C24 C25 1.361(11) . ?
C24 H24 0.9500 . ?
C25 C26 1.392(11) . ?
C25 H25 0.9500 . ?
C26 C27 1.386(10) . ?
C26 H26 0.9500 . ?
C27 H27 0.9500 . ?
C28 C29 1.416(9) . ?
C28 C33 1.457(9) . ?
C29 C30 1.380(9) . ?
C29 H29 0.9500 . ?
C30 C31 1.401(10) . ?
C30 H30 0.9500 . ?
C31 C32 1.350(10) . ?
C31 H31 0.9500 . ?
C32 C33 1.437(9) . ?
C32 H32 0.9500 . ?
C33 C34 1.453(9) . ?
C34 C41 1.514(9) . ?
C34 C35 1.530(8) . ?
C35 C40 1.369(10) . ?
C35 C36 1.390(9) . ?
C36 C37 1.396(9) . ?
C36 H36 0.9500 . ?
C37 C38 1.377(11) . ?
C37 H37 0.9500 . ?
C38 C39 1.375(10) . ?
C38 H38 0.9500 . ?
C39 C40 1.404(10) . ?
C39 H39 0.9500 . ?
C40 H40 0.9500 . ?
C41 C46 1.403(9) . ?
C41 C42 1.409(10) . ?
C42 C43 1.392(10) . ?
C42 H42 0.9500 . ?
C43 C44 1.384(12) . ?
C43 H43 0.9500 . ?
C44 C45 1.369(12) . ?
C44 H44 0.9500 . ?
C45 C46 1.396(11) . ?
C45 H45 0.9500 . ?
C46 H46 0.9500 . ?
C53 C54 1.476(11) . ?
C53 H53A 0.9900 . ?
C53 H53B 0.9900 . ?
C54 H54A 0.9900 . ?
C54 H54B 0.9900 . ?
C55 H55A 0.9800 . ?
C55 H55B 0.9800 . ?
C55 H55C 0.9800 . ?
C56 H56A 0.9800 . ?
C56 H56B 0.9800 . ?
C56 H56C 0.9800 . ?
